data_4345741
loop_
_publ_author_name
'Suntrup, Lisa'
'Klenk, Sinja'
'Klein, Johannes'
'Sobottka, Sebastian'
'Sarkar, Biprajit'

_publ_section_title
;
 Gauging Donor/Acceptor Properties and Redox Stability of Chelating
 Click-Derived Triazoles and Triazolylidenes: A Case Study with Rhenium(I)
 Complexes.
;
_journal_issue 10
_journal_name_full 'Inorganic chemistry'
_journal_page_first 5771
_journal_page_last 5783
_journal_paper_doi 10.1021/acs.inorgchem.7b00393
_journal_volume 56
_journal_year 2017
_chemical_formula_sum 'C63 H74 Cl4 N12 O6 Re2'
_chemical_formula_weight 1609.54
_space_group_crystal_system monoclinic
_space_group_IT_number 14
_space_group_name_Hall '-P 2ybc'
_space_group_name_H-M_alt 'P 1 21/c 1'
_symmetry_space_group_name_Hall '-P 2ybc'
_symmetry_space_group_name_H-M 'P 1 21/c 1'
_atom_sites_solution_hydrogens geom
_audit_creation_method SHELXL-2016/4
_cell_angle_alpha 90
_cell_angle_beta 95.350(11)
_cell_angle_gamma 90
_cell_formula_units_Z 2
_cell_length_a 21.545(11)
_cell_length_b 14.423(8)
_cell_length_c 11.529(6)
_cell_measurement_reflns_used 4556
_cell_measurement_temperature 140(2)
_cell_measurement_theta_max 25.15
_cell_measurement_theta_min 0.95
_cell_volume 3567(3)
_computing_cell_refinement 'Saint+, 2004'
_computing_data_collection 'Bruker Smart AXS software'
_computing_data_reduction 'Saint+, 2004'
_computing_molecular_graphics 'ORTEP 3, version 2.0 (Farrugia, 2012)'
_computing_publication_material 'shelxle (H&#x00FC;bschle, Sheldrick, 2014)'
_computing_structure_refinement 'SHELXL-2016/4 (Sheldrick, 2016)'
_computing_structure_solution 'direct methods, SHELXS-97'
_diffrn_ambient_temperature 140(2)
_diffrn_measured_fraction_theta_full 0.998
_diffrn_measured_fraction_theta_max 0.998
_diffrn_measurement_device_type 'Bruker Smart AXS'
_diffrn_measurement_method 'omega scans'
_diffrn_radiation_type MoK\a
_diffrn_radiation_wavelength 0.71073
_diffrn_reflns_av_R_equivalents 0.0898
_diffrn_reflns_av_unetI/netI 0.0625
_diffrn_reflns_Laue_measured_fraction_full 0.998
_diffrn_reflns_Laue_measured_fraction_max 0.998
_diffrn_reflns_limit_h_max 23
_diffrn_reflns_limit_h_min -25
_diffrn_reflns_limit_k_max 17
_diffrn_reflns_limit_k_min -17
_diffrn_reflns_limit_l_max 13
_diffrn_reflns_limit_l_min -13
_diffrn_reflns_number 38257
_diffrn_reflns_point_group_measured_fraction_full 0.998
_diffrn_reflns_point_group_measured_fraction_max 0.998
_diffrn_reflns_theta_full 25.148
_diffrn_reflns_theta_max 25.148
_diffrn_reflns_theta_min 0.949
_exptl_absorpt_coefficient_mu 3.595
_exptl_absorpt_correction_T_max 0.745
_exptl_absorpt_correction_T_min 0.526
_exptl_absorpt_correction_type multi-scan
_exptl_absorpt_process_details 'Blessing, 1995'
_exptl_crystal_colour colourless
_exptl_crystal_density_diffrn 1.499
_exptl_crystal_description needle
_exptl_crystal_F_000 1604
_exptl_crystal_size_max 0.42
_exptl_crystal_size_mid 0.09
_exptl_crystal_size_min 0.07
_refine_diff_density_max 4.645
_refine_diff_density_min -1.742
_refine_diff_density_rms 0.250
_refine_ls_extinction_method none
_refine_ls_goodness_of_fit_ref 1.111
_refine_ls_hydrogen_treatment constr
_refine_ls_matrix_type full
_refine_ls_number_parameters 406
_refine_ls_number_reflns 6366
_refine_ls_number_restraints 6
_refine_ls_restrained_S_all 1.110
_refine_ls_R_factor_all 0.0966
_refine_ls_R_factor_gt 0.0600
_refine_ls_shift/su_max 0.000
_refine_ls_shift/su_mean 0.000
_refine_ls_structure_factor_coef Fsqd
_refine_ls_weighting_details 'w=1/[\s^2^(Fo^2^)+(0.0903P)^2^+33.4755P] where P=(Fo^2^+2Fc^2^)/3'
_refine_ls_weighting_scheme calc
_refine_ls_wR_factor_gt 0.1509
_refine_ls_wR_factor_ref 0.1816
_reflns_Friedel_coverage 0.000
_reflns_number_gt 4556
_reflns_number_total 6366
_reflns_threshold_expression 'I > 2\s(I)'
_cod_data_source_file ic7b00393_si_002.cif
_cod_data_source_block sar482mono
_cod_depositor_comments 'Adding full bibliography for 4345740--4345746.cif.'
_cod_database_code 4345741
_shelx_shelxl_version_number 2016/4
_shelx_space_group_comment
;
The symmetry employed for this shelxl refinement is uniquely defined
by the following loop, which should always be used as a source of
symmetry information in preference to the above space-group names.
They are only intended as comments.
;

loop_
_space_group_symop_operation_xyz
'x, y, z'
'-x, y+1/2, -z+1/2'
'-x, -y, -z'
'x, -y-1/2, z-1/2'

loop_
_atom_site_label
_atom_site_type_symbol
_atom_site_fract_x
_atom_site_fract_y
_atom_site_fract_z
_atom_site_U_iso_or_equiv
_atom_site_adp_type
_atom_site_occupancy
_atom_site_site_symmetry_order
_atom_site_calc_flag
_atom_site_refinement_flags_posn
_atom_site_refinement_flags_adp
_atom_site_refinement_flags_occupancy
CL1 Cl 0.30571(14) 0.1284(2) 0.2054(3) 0.0469(8) Uani 1 1 d . . .
N3 N 0.3440(4) 0.0302(6) 0.5049(8) 0.028(2) Uani 1 1 d . . .
N1 N 0.2927(4) 0.0663(6) 0.4548(7) 0.0265(19) Uani 1 1 d . . .
N5 N 0.3637(4) 0.0903(6) 0.5903(8) 0.031(2) Uani 1 1 d . . .
N2 N 0.1945(4) 0.1545(6) 0.3604(8) 0.034(2) Uani 1 1 d . . .
N6 N 0.1431(4) 0.2756(6) 0.3960(8) 0.034(2) Uani 1 1 d . . .
N4 N 0.1442(4) 0.2019(6) 0.3228(8) 0.032(2) Uani 1 1 d . . .
C3 C 0.2809(5) 0.1481(8) 0.5076(10) 0.034(3) Uani 1 1 d . . .
O100 O 0.1496(5) 0.0002(8) 0.0755(8) 0.058(3) Uani 1 1 d . . .
C100 C 0.1819(5) 0.0100(8) 0.1607(12) 0.039(3) Uani 1 1 d . . .
C19 C 0.0478(5) 0.4778(8) 0.2965(10) 0.036(3) Uani 1 1 d . . .
H19 H 0.050651 0.530901 0.251480 0.043 Uiso 1 1 calc R U .
C6 C 0.4241(5) 0.0238(8) 0.7598(10) 0.032(2) Uani 1 1 d . . .
O200 O 0.3110(4) -0.1435(7) 0.2459(9) 0.061(3) Uani 1 1 d . . .
C22 C 0.0368(5) 0.3196(7) 0.4318(9) 0.027(2) Uani 1 1 d . . .
C18 C 0.0991(5) 0.4196(9) 0.3143(10) 0.038(3) Uani 1 1 d . . .
C5 C 0.4233(5) 0.0761(8) 0.6591(10) 0.034(3) Uani 1 1 d . . .
C200 C 0.2813(5) -0.0798(8) 0.2649(10) 0.035(3) Uani 1 1 d . . .
C17 C 0.0917(5) 0.3406(8) 0.3797(10) 0.031(2) Uani 1 1 d . . .
C10 C 0.4760(5) 0.1126(8) 0.6145(11) 0.037(3) Uani 1 1 d . . .
C4 C 0.2244(5) 0.1961(8) 0.4533(11) 0.038(3) Uani 1 1 d . . .
C11 C 0.3639(6) -0.0120(10) 0.8082(11) 0.049(3) Uani 1 1 d . . .
H11 H 0.329877 -0.007280 0.745841 0.058 Uiso 1 1 calc R U .
C7 C 0.4825(6) 0.0086(10) 0.8208(12) 0.047(3) Uani 1 1 d . . .
H7 H 0.485364 -0.023634 0.890969 0.057 Uiso 1 1 calc R U .
C2 C 0.1919(5) 0.2758(8) 0.4766(11) 0.040(3) Uani 1 1 d . . .
H2 H 0.201773 0.319345 0.534844 0.048 Uiso 1 1 calc R U .
C9 C 0.5323(6) 0.0926(10) 0.6776(12) 0.048(3) Uani 1 1 d . . .
H9 H 0.568966 0.114734 0.651224 0.057 Uiso 1 1 calc R U .
O300 O 0.1415(5) -0.1017(8) 0.4064(10) 0.075(3) Uani 1 1 d . . .
C21 C -0.0116(5) 0.3826(8) 0.4104(10) 0.034(3) Uani 1 1 d . . .
H21 H -0.048754 0.371997 0.443378 0.041 Uiso 1 1 calc R U .
C20 C -0.0069(5) 0.4590(8) 0.3435(10) 0.036(3) Uani 1 1 d . . .
H20 H -0.040771 0.498715 0.329433 0.043 Uiso 1 1 calc R U .
C1 C 0.3259(5) 0.1640(8) 0.5924(11) 0.040(3) Uani 1 1 d . . .
H1 H 0.330183 0.214943 0.642038 0.048 Uiso 1 1 calc R U .
C14 C 0.4720(6) 0.1733(9) 0.5065(12) 0.045(3) Uani 1 1 d . . .
H14 H 0.433573 0.157907 0.458116 0.054 Uiso 1 1 calc R U .
C26 C 0.0320(5) 0.2351(8) 0.5065(10) 0.036(3) Uani 1 1 d . . .
H26 H 0.074393 0.216577 0.535221 0.043 Uiso 1 1 calc R U .
C8 C 0.5354(6) 0.0412(10) 0.7773(14) 0.057(4) Uani 1 1 d . . .
H8 H 0.574074 0.028115 0.816410 0.068 Uiso 1 1 calc R U .
C300 C 0.1777(6) -0.0515(9) 0.3715(12) 0.045(3) Uani 1 1 d . . .
C28 C 0.0021(7) 0.1543(9) 0.4394(12) 0.052(3) Uani 1 1 d . . .
H28A H -0.000040 0.102057 0.490486 0.077 Uiso 1 1 calc R U .
H28B H -0.039276 0.171118 0.408180 0.077 Uiso 1 1 calc R U .
H28C H 0.026476 0.138292 0.376785 0.077 Uiso 1 1 calc R U .
C15 C 0.5270(7) 0.1617(11) 0.4330(14) 0.065(4) Uani 1 1 d . . .
H15A H 0.521534 0.201861 0.366463 0.098 Uiso 1 1 calc R U .
H15B H 0.565002 0.177470 0.478996 0.098 Uiso 1 1 calc R U .
H15C H 0.529026 0.098514 0.407518 0.098 Uiso 1 1 calc R U .
C27 C -0.0041(8) 0.2542(10) 0.6135(11) 0.062(4) Uani 1 1 d . . .
H27A H -0.006045 0.198504 0.658548 0.093 Uiso 1 1 calc R U .
H27B H 0.016875 0.301702 0.660546 0.093 Uiso 1 1 calc R U .
H27C H -0.045614 0.274399 0.587980 0.093 Uiso 1 1 calc R U .
C24 C 0.1487(9) 0.4665(13) 0.1285(17) 0.082(5) Uani 1 1 d . U .
H24A H 0.133900 0.412078 0.086634 0.124 Uiso 1 1 calc R U .
H24B H 0.118009 0.514732 0.117387 0.124 Uiso 1 1 calc R U .
H24C H 0.186864 0.486898 0.099994 0.124 Uiso 1 1 calc R U .
C16 C 0.4687(9) 0.2745(10) 0.5434(15) 0.074(5) Uani 1 1 d . . .
H16A H 0.466146 0.313443 0.475622 0.111 Uiso 1 1 calc R U .
H16B H 0.432464 0.283821 0.584592 0.111 Uiso 1 1 calc R U .
H16C H 0.505394 0.290033 0.593358 0.111 Uiso 1 1 calc R U .
C23 C 0.1607(7) 0.4431(13) 0.2623(18) 0.085(7) Uani 1 1 d . . .
H23 H 0.192781 0.395588 0.278822 0.102 Uiso 1 1 calc R U .
C25 C 0.1827(9) 0.5402(17) 0.3012(18) 0.111(9) Uani 1 1 d . . .
H25A H 0.221020 0.554335 0.268566 0.167 Uiso 1 1 calc R U .
H25B H 0.151603 0.585010 0.274765 0.167 Uiso 1 1 calc R U .
H25C H 0.189382 0.542180 0.384676 0.167 Uiso 1 1 calc R U .
C12 C 0.3678(8) -0.1099(13) 0.8473(17) 0.089(6) Uani 1 1 d . . .
H12A H 0.377865 -0.148586 0.783940 0.133 Uiso 1 1 calc R U .
H12B H 0.399637 -0.115796 0.910879 0.133 Uiso 1 1 calc R U .
H12C H 0.328442 -0.128645 0.872334 0.133 Uiso 1 1 calc R U .
C13 C 0.3479(9) 0.051(2) 0.9081(19) 0.133(11) Uani 1 1 d . . .
H13A H 0.345465 0.113765 0.881981 0.199 Uiso 1 1 calc R U .
H13B H 0.308482 0.032193 0.933337 0.199 Uiso 1 1 calc R U .
H13C H 0.379677 0.045042 0.971881 0.199 Uiso 1 1 calc R U .
CL40 Cl 0.2826(3) -0.1771(4) 0.5547(5) 0.0379(13) Uani 0.5 1 d . . P
CL41 Cl 0.1732(3) -0.2618(4) 0.6393(7) 0.0534(19) Uani 0.5 1 d . . P
C400 C 0.2286(12) -0.2636(15) 0.529(2) 0.044(6) Uani 0.5 1 d . . P
H40A H 0.249504 -0.323232 0.530008 0.053 Uiso 0.5 1 calc R U P
H40B H 0.206489 -0.255268 0.452293 0.053 Uiso 0.5 1 calc R U P
RE1 Re 0.23401(2) 0.02615(3) 0.30036(4) 0.02462(17) Uani 1 1 d . . .

loop_
_atom_site_aniso_label
_atom_site_aniso_U_11
_atom_site_aniso_U_22
_atom_site_aniso_U_33
_atom_site_aniso_U_23
_atom_site_aniso_U_13
_atom_site_aniso_U_12
CL1 0.0376(16) 0.0450(16) 0.060(2) 0.0169(15) 0.0163(14) -0.0086(13)
N3 0.026(5) 0.030(5) 0.030(5) -0.006(4) 0.008(4) -0.002(4)
N1 0.018(4) 0.033(5) 0.028(5) -0.005(4) 0.001(4) 0.003(4)
N5 0.024(5) 0.035(5) 0.034(5) -0.010(4) 0.002(4) 0.011(4)
N2 0.029(5) 0.030(5) 0.042(6) -0.001(4) 0.004(4) 0.006(4)
N6 0.028(5) 0.039(5) 0.034(5) -0.003(4) 0.004(4) 0.016(4)
N4 0.029(5) 0.032(5) 0.034(5) 0.001(4) 0.005(4) 0.004(4)
C3 0.029(6) 0.040(6) 0.037(7) -0.011(5) 0.010(5) 0.009(5)
O100 0.048(6) 0.092(8) 0.032(5) 0.002(5) -0.012(5) -0.012(5)
C100 0.027(6) 0.038(6) 0.053(9) 0.003(6) 0.016(6) -0.002(5)
C19 0.036(6) 0.037(6) 0.036(7) 0.013(5) 0.011(5) 0.006(5)
C6 0.031(6) 0.038(6) 0.028(6) -0.005(5) 0.003(5) 0.004(5)
O200 0.030(5) 0.064(6) 0.090(8) -0.024(6) 0.000(5) 0.013(5)
C22 0.029(6) 0.030(5) 0.021(5) 0.002(4) -0.001(4) -0.003(4)
C18 0.030(6) 0.044(7) 0.042(7) 0.000(6) 0.017(5) 0.009(5)
C5 0.025(6) 0.036(6) 0.039(7) -0.015(5) -0.003(5) 0.006(5)
C200 0.026(6) 0.037(6) 0.043(7) -0.013(5) 0.013(5) 0.001(5)
C17 0.026(6) 0.037(6) 0.031(6) -0.001(5) 0.002(5) 0.006(5)
C10 0.027(6) 0.034(6) 0.050(8) -0.006(5) 0.005(5) 0.003(5)
C4 0.030(6) 0.036(6) 0.047(8) -0.002(5) 0.006(5) 0.011(5)
C11 0.042(7) 0.075(10) 0.029(7) -0.008(6) 0.005(6) -0.003(7)
C7 0.042(7) 0.062(8) 0.038(8) 0.000(6) 0.001(6) 0.000(6)
C2 0.033(6) 0.045(7) 0.040(7) -0.013(6) -0.008(5) 0.012(5)
C9 0.027(6) 0.066(9) 0.051(8) 0.001(7) 0.002(6) -0.003(6)
O300 0.045(6) 0.091(8) 0.092(8) 0.036(7) 0.015(6) -0.020(6)
C21 0.023(5) 0.048(7) 0.032(6) -0.002(5) 0.010(5) 0.008(5)
C20 0.032(6) 0.042(7) 0.035(7) 0.002(5) 0.013(5) 0.015(5)
C1 0.031(6) 0.038(6) 0.051(8) -0.017(6) -0.001(5) 0.008(5)
C14 0.041(7) 0.038(7) 0.056(9) 0.004(6) 0.005(6) -0.001(5)
C26 0.036(6) 0.034(6) 0.037(7) 0.005(5) -0.003(5) 0.002(5)
C8 0.024(6) 0.076(10) 0.067(10) 0.005(8) -0.013(6) 0.007(6)
C300 0.032(6) 0.054(8) 0.048(8) 0.015(6) 0.006(6) -0.010(6)
C28 0.062(9) 0.050(8) 0.044(8) -0.003(6) 0.008(7) -0.004(7)
C15 0.071(10) 0.059(9) 0.069(11) 0.009(8) 0.028(8) 0.012(8)
C27 0.105(13) 0.059(9) 0.021(7) 0.013(6) 0.005(7) -0.013(9)
C24 0.082(6) 0.083(6) 0.082(6) -0.001(2) 0.010(2) 0.000(2)
C16 0.098(13) 0.052(9) 0.078(12) 0.005(8) 0.044(10) 0.010(9)
C23 0.028(7) 0.090(12) 0.142(17) 0.071(12) 0.028(9) 0.006(8)
C25 0.080(13) 0.18(2) 0.081(14) -0.036(14) 0.044(11) -0.071(15)
C12 0.070(11) 0.096(14) 0.103(15) 0.036(12) 0.025(10) -0.012(10)
C13 0.076(13) 0.23(3) 0.103(17) -0.082(18) 0.064(12) -0.070(16)
CL40 0.033(3) 0.038(3) 0.042(3) 0.015(3) -0.001(2) -0.005(2)
CL41 0.020(3) 0.030(3) 0.108(6) 0.027(3) -0.003(3) 0.005(2)
C400 0.062(17) 0.027(12) 0.041(15) 0.012(10) -0.008(13) 0.010(11)
RE1 0.0202(2) 0.0283(2) 0.0262(3) -0.00063(19) 0.00639(16) -0.00081(18)

loop_
_atom_type_symbol
_atom_type_description
_atom_type_scat_dispersion_real
_atom_type_scat_dispersion_imag
_atom_type_scat_source
C C 0.0033 0.0016 'International Tables Vol C Tables 4.2.6.8 and 6.1.1.4'
H H 0.0000 0.0000 'International Tables Vol C Tables 4.2.6.8 and 6.1.1.4'
N N 0.0061 0.0033 'International Tables Vol C Tables 4.2.6.8 and 6.1.1.4'
O O 0.0106 0.0060 'International Tables Vol C Tables 4.2.6.8 and 6.1.1.4'
Cl Cl 0.1484 0.1585 'International Tables Vol C Tables 4.2.6.8 and 6.1.1.4'
Re Re -1.0185 7.2310 'International Tables Vol C Tables 4.2.6.8 and 6.1.1.4'

loop_
_geom_angle_atom_site_label_1
_geom_angle_atom_site_label_2
_geom_angle_atom_site_label_3
_geom_angle
N1 N3 N5 105.2(8)
N3 N1 C3 109.5(8)
N3 N1 RE1 131.4(7)
C3 N1 RE1 118.7(7)
C1 N5 N3 111.8(9)
C1 N5 C5 127.4(9)
N3 N5 C5 120.5(8)
N4 N2 C4 110.4(9)
N4 N2 RE1 132.0(7)
C4 N2 RE1 117.6(7)
C2 N6 N4 112.0(9)
C2 N6 C17 129.1(9)
N4 N6 C17 118.9(9)
N2 N4 N6 105.2(8)
C1 C3 N1 108.9(10)
C1 C3 C4 137.8(11)
N1 C3 C4 113.2(10)
O100 C100 RE1 179.6(12)
C20 C19 C18 121.6(11)
C5 C6 C7 116.5(11)
C5 C6 C11 122.7(10)
C7 C6 C11 120.7(11)
C21 C22 C17 115.5(10)
C21 C22 C26 122.8(10)
C17 C22 C26 121.7(10)
C17 C18 C19 116.6(10)
C17 C18 C23 122.7(11)
C19 C18 C23 120.7(11)
C6 C5 C10 124.8(10)
C6 C5 N5 118.3(10)
C10 C5 N5 116.9(10)
O200 C200 RE1 178.3(11)
C18 C17 C22 123.6(10)
C18 C17 N6 118.5(10)
C22 C17 N6 117.8(10)
C9 C10 C5 115.5(11)
C9 C10 C14 122.1(11)
C5 C10 C14 122.4(10)
N2 C4 C2 108.3(10)
N2 C4 C3 116.2(9)
C2 C4 C3 135.5(11)
C12 C11 C13 110.1(16)
C12 C11 C6 113.7(12)
C13 C11 C6 109.3(12)
C8 C7 C6 120.1(13)
N6 C2 C4 104.0(10)
C8 C9 C10 121.9(12)
C20 C21 C22 122.6(10)
C21 C20 C19 120.0(10)
C3 C1 N5 104.6(10)
C10 C14 C16 108.9(11)
C10 C14 C15 113.8(11)
C16 C14 C15 108.6(12)
C22 C26 C28 112.4(10)
C22 C26 C27 112.4(10)
C28 C26 C27 109.0(10)
C9 C8 C7 121.2(12)
O300 C300 RE1 174.5(13)
C25 C23 C18 110.0(15)
C25 C23 C24 96.2(14)
C18 C23 C24 111.0(13)
CL40 C400 CL41 110.2(14)
C100 RE1 C300 86.7(5)
C100 RE1 C200 90.3(5)
C300 RE1 C200 89.7(6)
C100 RE1 N1 171.5(4)
C300 RE1 N1 98.6(5)
C200 RE1 N1 96.2(4)
C100 RE1 N2 99.0(4)
C300 RE1 N2 94.6(5)
C200 RE1 N2 169.9(4)
N1 RE1 N2 74.1(3)
C100 RE1 CL1 92.5(4)
C300 RE1 CL1 179.0(4)
C200 RE1 CL1 90.8(4)
N1 RE1 CL1 82.1(2)
N2 RE1 CL1 85.0(3)

loop_
_geom_bond_atom_site_label_1
_geom_bond_atom_site_label_2
_geom_bond_distance
CL1 RE1 2.465(3)
N3 N1 1.308(12)
N3 N5 1.351(12)
N1 C3 1.362(14)
N1 RE1 2.164(8)
N5 C1 1.341(14)
N5 C5 1.459(13)
N2 N4 1.321(12)
N2 C4 1.339(15)
N2 RE1 2.177(9)
N6 C2 1.337(14)
N6 N4 1.358(12)
N6 C17 1.450(13)
C3 C1 1.332(16)
C3 C4 1.487(15)
O100 C100 1.158(15)
C100 RE1 1.890(14)
C19 C20 1.369(16)
C19 C18 1.388(16)
C6 C5 1.383(17)
C6 C7 1.400(17)
C6 C11 1.547(17)
O200 C200 1.153(14)
C22 C21 1.388(15)
C22 C17 1.408(15)
C22 C26 1.501(15)
C18 C17 1.383(16)
C18 C23 1.544(17)
C5 C10 1.393(16)
C200 RE1 1.903(11)
C10 C9 1.384(16)
C10 C14 1.518(17)
C4 C2 1.385(16)
C11 C12 1.48(2)
C11 C13 1.53(2)
C7 C8 1.37(2)
C9 C8 1.363(19)
O300 C300 1.164(15)
C21 C20 1.355(16)
C14 C16 1.524(19)
C14 C15 1.529(19)
C26 C28 1.510(17)
C26 C27 1.543(18)
C300 RE1 1.893(12)
C24 C23 1.58(3)
C23 C25 1.53(3)
CL40 C400 1.71(2)
CL41 C400 1.82(3)
